data_1543580
loop_
_publ_author_name
'Li Li'
'Hong Chen'
'Yong-Zhen Qiao'
'Yun-Yin Niu'

_publ_section_title
;
 The subtle effect of methyl substituent in C2-symmetric template on the
 formation of halocluster hybrids
;
_journal_name_full 'Inorganica Chimica Acta'
_journal_page_first 227
_journal_page_last 232
_journal_paper_doi 10.1016/j.ica.2013.09.029
_journal_volume 409B
_journal_year 2014
_chemical_formula_moiety '2(Ag0.5 I), C8 H10 N2'
_chemical_formula_sum 'C8 H10 Ag I2 N2'
_chemical_formula_weight 495.85
_space_group_crystal_system tetragonal
_space_group_IT_number 86
_space_group_name_Hall '-P 4bc'
_space_group_name_H-M_alt 'P 42/n'
_symmetry_space_group_name_Hall '-P 4bc'
_symmetry_space_group_name_H-M 'P 42/n :2'
_atom_sites_solution_hydrogens geom
_atom_sites_solution_primary heavy
_atom_sites_solution_secondary difmap
_cell_angle_alpha 90.00
_cell_angle_beta 90.00
_cell_angle_gamma 90.00
_cell_formula_units_Z 8
_cell_length_a 18.0755(5)
_cell_length_b 18.0755(5)
_cell_length_c 7.4501(2)
_cell_measurement_reflns_used 2025
_cell_measurement_temperature 291(2)
_cell_measurement_theta_max 26.3065
_cell_measurement_theta_min 2.9514
_cell_volume 2434.12(12)
_computing_cell_refinement
;
CrysAlisPro, Agilent Technologies,
Version 1.171.36.20 (release 27-06-2012 CrysAlis171 .NET)
(compiled Jul 11 2012,15:38:31)
;
_computing_data_collection
;
CrysAlisPro, Agilent Technologies,
Version 1.171.36.20 (release 27-06-2012 CrysAlis171 .NET)
(compiled Jul 11 2012,15:38:31)
;
_computing_data_reduction
;
CrysAlisPro, Agilent Technologies,
Version 1.171.36.20 (release 27-06-2012 CrysAlis171 .NET)
(compiled Jul 11 2012,15:38:31)
;
_computing_molecular_graphics
;
O. V. Dolomanov, L. J. Bourhis, R. J. Gildea, J. A. K. Howard and H. Puschmann,
OLEX2: a complete structure solution, refinement and analysis program.
J. Appl. Cryst. (2009). 42, 339-341.
;
_computing_publication_material
;
O. V. Dolomanov, L. J. Bourhis, R. J. Gildea, J. A. K. Howard and H. Puschmann,
OLEX2: a complete structure solution, refinement and analysis program.
J. Appl. Cryst. (2009). 42, 339-341.
;
_computing_structure_refinement
;
SHELXL, G.M. Sheldrick, Acta Cryst.
(2008). A64, 112-122
;
_computing_structure_solution
;
SHELXS, G.M. Sheldrick, Acta Cryst.
(2008). A64, 112-122
;
_diffrn_ambient_temperature 291.15
_diffrn_detector_area_resol_mean 16.2312
_diffrn_measured_fraction_theta_full 0.999
_diffrn_measured_fraction_theta_max 0.999
_diffrn_measurement_details
;
  1 omega   50.00   76.00   1.0000    9.0000
omega____ theta____ kappa____ phi______ frames
    -       19.8666 -134.0000   37.0000 26

  2 omega   -2.00   89.00   1.0000    9.0000
omega____ theta____ kappa____ phi______ frames
    -       19.8666   57.0000  -90.0000 91

  3 omega  -53.00  -28.00   1.0000    9.0000
omega____ theta____ kappa____ phi______ frames
    -       19.8666  -37.0000  120.0000 25
;
_diffrn_measurement_device_type 'Xcalibur, Eos, Gemini'
_diffrn_measurement_method '\w scans'
_diffrn_orient_matrix_UB_11 0.0362826000
_diffrn_orient_matrix_UB_12 0.0124456000
_diffrn_orient_matrix_UB_13 -0.0203076000
_diffrn_orient_matrix_UB_21 0.0122161000
_diffrn_orient_matrix_UB_22 -0.0372045000
_diffrn_orient_matrix_UB_23 -0.0060254000
_diffrn_orient_matrix_UB_31 -0.0087299000
_diffrn_orient_matrix_UB_32 -0.0002983000
_diffrn_orient_matrix_UB_33 -0.0927782000
_diffrn_radiation_monochromator graphite
_diffrn_radiation_type 'Mo K\a'
_diffrn_radiation_wavelength 0.7107
_diffrn_reflns_av_R_equivalents 0.0419
_diffrn_reflns_av_unetI/netI 0.0462
_diffrn_reflns_limit_h_max 22
_diffrn_reflns_limit_h_min -9
_diffrn_reflns_limit_k_max 17
_diffrn_reflns_limit_k_min -22
_diffrn_reflns_limit_l_max 8
_diffrn_reflns_limit_l_min -9
_diffrn_reflns_number 6193
_diffrn_reflns_theta_full 26.36
_diffrn_reflns_theta_max 26.36
_diffrn_reflns_theta_min 2.96
_diffrn_source 'Enhance (Mo) X-ray Source'
_exptl_absorpt_coefficient_mu 6.691
_exptl_absorpt_correction_T_max 1.00000
_exptl_absorpt_correction_T_min 0.01311
_exptl_absorpt_correction_type multi-scan
_exptl_absorpt_process_details
;
CrysAlisPro, Agilent Technologies,
Version 1.171.36.20 (release 27-06-2012 CrysAlis171 .NET)
(compiled Jul 11 2012,15:38:31)
Empirical absorption correction using spherical harmonics,
 implemented in SCALE3 ABSPACK scaling algorithm.
;
_exptl_crystal_colour
;
;
_exptl_crystal_density_diffrn 2.706
_exptl_crystal_density_method 'not measured'
_exptl_crystal_description
;
;
_exptl_crystal_F_000 1800
_exptl_crystal_size_max 0.20
_exptl_crystal_size_mid 0.15
_exptl_crystal_size_min 0.12
_refine_diff_density_max 1.318
_refine_diff_density_min -0.821
_refine_diff_density_rms 0.193
_refine_ls_extinction_method none
_refine_ls_goodness_of_fit_ref 1.013
_refine_ls_hydrogen_treatment constr
_refine_ls_matrix_type full
_refine_ls_number_parameters 119
_refine_ls_number_reflns 2491
_refine_ls_number_restraints 0
_refine_ls_restrained_S_all 1.013
_refine_ls_R_factor_all 0.0634
_refine_ls_R_factor_gt 0.0475
_refine_ls_shift/su_max 0.000
_refine_ls_shift/su_mean 0.000
_refine_ls_structure_factor_coef Fsqd
_refine_ls_weighting_details 'calc w=1/[\s^2^(Fo^2^)+(0.0665P)^2^+0.0000P] where P=(Fo^2^+2Fc^2^)/3'
_refine_ls_weighting_scheme calc
_refine_ls_wR_factor_gt 0.1122
_refine_ls_wR_factor_ref 0.1240
_reflns_number_gt 1917
_reflns_number_total 2491
_reflns_threshold_expression >2sigma(I)
_cod_data_source_file ICA-2014-409B-227-232-3.cif
_cod_data_source_block 3
_cod_depositor_comments
;
The following automatic conversions were performed:

'_journal_paper_doi' value 'doi:10.1016/j.ica.2013.09.029' was
changed to '10.1016/j.ica.2013.09.029'.

Automatic conversion script
Id: cif_fix_values 6433 2018-09-21 13:16:33Z andrius 
;
_cod_original_cell_volume 2434.13(12)
_cod_database_code 1543580

loop_
_space_group_symop_id
_space_group_symop_operation_xyz
1 'x, y, z'
2 '-y, x+1/2, z+1/2'
3 '-x+1/2, -y+1/2, z'
4 'y+1/2, -x, z+1/2'
5 '-x, -y, -z'
6 'y, -x-1/2, -z-1/2'
7 'x-1/2, y-1/2, -z'
8 '-y-1/2, x, -z-1/2'

loop_
_atom_site_label
_atom_site_type_symbol
_atom_site_fract_x
_atom_site_fract_y
_atom_site_fract_z
_atom_site_U_iso_or_equiv
_atom_site_adp_type
_atom_site_occupancy
_atom_site_symmetry_multiplicity
_atom_site_calc_flag
_atom_site_refinement_flags
_atom_site_disorder_assembly
_atom_site_disorder_group
I1 I 0.36152(3) 0.20220(3) 0.50181(5) 0.0483(2) Uani 1 1 d . . .
I2 I 0.62852(3) 0.24848(3) 0.38922(6) 0.0481(2) Uani 1 1 d . . .
Ag1 Ag 0.2500 0.2500 0.7500 0.0589(4) Uani 1 4 d S . .
Ag2 Ag 0.2500 0.2500 0.2500 0.0562(3) Uani 1 4 d S . .
Ag3 Ag 0.7500 0.2500 0.63671(12) 0.0608(3) Uani 1 2 d S . .
N1 N 0.8163(4) 0.4796(4) 0.5094(7) 0.0412(15) Uani 1 1 d . . .
N2 N 0.7078(3) 0.5256(3) 0.4780(7) 0.0378(14) Uani 1 1 d . . .
C1 C 0.7862(4) 0.4470(4) 0.3602(9) 0.0432(18) Uani 1 1 d . . .
H1 H 0.8087 0.4119 0.2872 0.052 Uiso 1 1 calc R . .
C2 C 0.7179(4) 0.4756(4) 0.3394(10) 0.0484(19) Uani 1 1 d . . .
H2 H 0.6841 0.4640 0.2495 0.058 Uiso 1 1 calc R . .
C3 C 0.7676(4) 0.5261(4) 0.5766(9) 0.0408(17) Uani 1 1 d . . .
H3 H 0.7747 0.5548 0.6787 0.049 Uiso 1 1 calc R . .
C4 C 0.6422(4) 0.5741(4) 0.5022(9) 0.0425(17) Uani 1 1 d . . .
H4A H 0.6420 0.6111 0.4078 0.051 Uiso 1 1 calc R . .
H4B H 0.6467 0.5999 0.6160 0.051 Uiso 1 1 calc R . .
C5 C 0.5702(4) 0.5338(4) 0.4991(8) 0.0370(16) Uani 1 1 d . . .
C6 C 0.5089(4) 0.5694(4) 0.4299(11) 0.0519(19) Uani 1 1 d . . .
H6 H 0.5143 0.6166 0.3821 0.062 Uiso 1 1 calc R . .
C7 C 0.5608(5) 0.4637(5) 0.5701(11) 0.054(2) Uani 1 1 d . . .
H7 H 0.6011 0.4385 0.6179 0.064 Uiso 1 1 calc R . .
C8 C 0.8906(5) 0.4668(5) 0.5823(11) 0.062(2) Uani 1 1 d . . .
H8A H 0.8998 0.4146 0.5891 0.093 Uiso 1 1 calc R . .
H8B H 0.8939 0.4880 0.7002 0.093 Uiso 1 1 calc R . .
H8C H 0.9267 0.4895 0.5055 0.093 Uiso 1 1 calc R . .

loop_
_atom_site_aniso_label
_atom_site_aniso_U_11
_atom_site_aniso_U_22
_atom_site_aniso_U_33
_atom_site_aniso_U_23
_atom_site_aniso_U_13
_atom_site_aniso_U_12
I1 0.0495(3) 0.0564(4) 0.0391(3) -0.0003(2) 0.0006(2) 0.0039(2)
I2 0.0454(3) 0.0572(4) 0.0417(3) 0.0011(2) -0.0011(2) 0.0063(2)
Ag1 0.0649(5) 0.0649(5) 0.0468(7) 0.000 0.000 0.000
Ag2 0.0591(5) 0.0591(5) 0.0505(7) 0.000 0.000 0.000
Ag3 0.0575(6) 0.0740(7) 0.0510(5) 0.000 0.000 0.0027(5)
N1 0.040(3) 0.043(4) 0.040(3) -0.003(3) 0.004(3) -0.002(3)
N2 0.037(3) 0.037(3) 0.040(3) -0.002(3) 0.005(3) 0.005(3)
C1 0.052(5) 0.037(4) 0.041(4) -0.005(3) 0.004(3) 0.000(4)
C2 0.045(4) 0.052(5) 0.048(4) -0.019(4) -0.001(4) -0.002(4)
C3 0.043(4) 0.040(4) 0.040(4) -0.002(3) 0.002(3) -0.011(3)
C4 0.041(4) 0.032(4) 0.055(5) 0.003(3) 0.005(3) 0.006(3)
C5 0.040(4) 0.036(4) 0.034(3) -0.002(3) 0.000(3) -0.002(3)
C6 0.049(5) 0.035(4) 0.072(5) 0.021(4) -0.007(4) 0.006(4)
C7 0.045(5) 0.050(5) 0.065(5) 0.017(4) -0.008(4) 0.005(4)
C8 0.049(5) 0.073(6) 0.064(5) -0.006(5) -0.005(4) -0.004(5)

loop_
_atom_type_symbol
_atom_type_description
_atom_type_scat_dispersion_real
_atom_type_scat_dispersion_imag
_atom_type_scat_source
C C 0.0033 0.0016 'International Tables Vol C Tables 4.2.6.8 and 6.1.1.4'
H H 0.0000 0.0000 'International Tables Vol C Tables 4.2.6.8 and 6.1.1.4'
Ag Ag -0.8971 1.1015 'International Tables Vol C Tables 4.2.6.8 and 6.1.1.4'
I I -0.4742 1.8119 'International Tables Vol C Tables 4.2.6.8 and 6.1.1.4'
N N 0.0061 0.0033 'International Tables Vol C Tables 4.2.6.8 and 6.1.1.4'

loop_
_geom_angle_atom_site_label_1
_geom_angle_atom_site_label_2
_geom_angle_atom_site_label_3
_geom_angle
_geom_angle_site_symmetry_1
_geom_angle_site_symmetry_3
Ag1 I1 Ag2 80.676(14) . .
Ag3 I2 Ag3 80.602(13) . 2_644
I1 Ag1 I1 99.732(19) 8_657 6_567
I1 Ag1 I1 114.549(10) 3 6_567
I1 Ag1 I1 114.548(10) . 6_567
I1 Ag1 I1 114.550(10) 8_657 3
I1 Ag1 I1 114.549(10) 8_657 .
I1 Ag1 I1 99.733(19) 3 .
I1 Ag2 I1 114.994(10) 8_656 .
I1 Ag2 I1 98.914(19) 3 .
I1 Ag2 I1 114.993(10) 6_566 .
I1 Ag2 I1 114.995(10) 8_656 3
I1 Ag2 I1 98.914(19) 8_656 6_566
I1 Ag2 I1 114.994(10) 3 6_566
I2 Ag3 I2 114.730(7) . 4_565
I2 Ag3 I2 114.729(7) 3_655 4_565
I2 Ag3 I2 98.83(3) 2_645 4_565
I2 Ag3 I2 99.97(3) . 3_655
I2 Ag3 I2 114.729(7) . 2_645
I2 Ag3 I2 114.728(7) 3_655 2_645
C1 N1 C8 126.6(7) . .
C3 N1 C1 108.5(6) . .
C3 N1 C8 124.9(6) . .
C2 N2 C4 125.5(6) . .
C3 N2 C2 108.3(6) . .
C3 N2 C4 126.0(6) . .
N1 C1 H1 126.5 . .
C2 C1 N1 107.0(7) . .
C2 C1 H1 126.5 . .
N2 C2 H2 126.7 . .
C1 C2 N2 106.6(7) . .
C1 C2 H2 126.7 . .
N1 C3 H3 125.2 . .
N2 C3 N1 109.6(6) . .
N2 C3 H3 125.2 . .
N2 C4 H4A 108.8 . .
N2 C4 H4B 108.8 . .
N2 C4 C5 113.9(6) . .
H4A C4 H4B 107.7 . .
C5 C4 H4A 108.8 . .
C5 C4 H4B 108.8 . .
C6 C5 C4 118.5(7) . .
C6 C5 C7 118.2(7) . .
C7 C5 C4 123.3(7) . .
C5 C6 H6 119.2 . .
C5 C6 C7 121.7(7) . 5_666
C7 C6 H6 119.2 5_666 .
C5 C7 C6 120.2(7) . 5_666
C5 C7 H7 119.9 . .
C6 C7 H7 119.9 5_666 .
N1 C8 H8A 109.5 . .
N1 C8 H8B 109.5 . .
N1 C8 H8C 109.5 . .
H8A C8 H8B 109.5 . .
H8A C8 H8C 109.5 . .
H8B C8 H8C 109.5 . .

loop_
_geom_bond_atom_site_label_1
_geom_bond_atom_site_label_2
_geom_bond_distance
_geom_bond_site_symmetry_2
I1 Ag1 2.8686(5) .
I1 Ag2 2.8861(5) .
I2 Ag3 2.8917(7) 2_644
I2 Ag3 2.8675(7) .
Ag1 I1 2.8687(5) 6_567
Ag1 I1 2.8686(5) 3
Ag1 I1 2.8686(5) 8_657
Ag2 I1 2.8861(5) 6_566
Ag2 I1 2.8861(5) 3
Ag2 I1 2.8861(5) 8_656
Ag3 I2 2.8917(7) 4_565
Ag3 I2 2.8916(7) 2_645
Ag3 I2 2.8675(7) 3_655
N1 C1 1.370(9) .
N1 C3 1.316(10) .
N1 C8 1.467(10) .
N2 C2 1.384(9) .
N2 C3 1.307(9) .
N2 C4 1.486(9) .
C1 H1 0.9300 .
C1 C2 1.348(11) .
C2 H2 0.9300 .
C3 H3 0.9300 .
C4 H4A 0.9700 .
C4 H4B 0.9700 .
C4 C5 1.493(11) .
C5 C6 1.380(10) .
C5 C7 1.384(11) .
C6 H6 0.9300 .
C6 C7 1.395(11) 5_666
C7 C6 1.395(11) 5_666
C7 H7 0.9300 .
C8 H8A 0.9600 .
C8 H8B 0.9600 .
C8 H8C 0.9600 .

loop_
_geom_torsion_atom_site_label_1
_geom_torsion_atom_site_label_2
_geom_torsion_atom_site_label_3
_geom_torsion_atom_site_label_4
_geom_torsion
_geom_torsion_site_symmetry_1
_geom_torsion_site_symmetry_2
_geom_torsion_site_symmetry_3
_geom_torsion_site_symmetry_4
Ag1 I1 Ag2 I1 123.025(5) . . . 8_656
Ag1 I1 Ag2 I1 0.0 . . . 3
Ag1 I1 Ag2 I1 -123.025(5) . . . 6_566
Ag2 I1 Ag1 I1 -122.805(5) . . . 8_657
Ag2 I1 Ag1 I1 0.0 . . . 3
Ag2 I1 Ag1 I1 122.805(5) . . . 6_567
Ag3 I2 Ag3 I2 123.268(19) 2_644 . . 4_565
Ag3 I2 Ag3 I2 -123.268(19) 2_644 . . 2_645
Ag3 I2 Ag3 I2 0.0 2_644 . . 3_655
N1 C1 C2 N2 0.0(9) . . . .
N2 C4 C5 C6 -147.4(6) . . . .
N2 C4 C5 C7 35.9(10) . . . .
C1 N1 C3 N2 -0.4(8) . . . .
C2 N2 C3 N1 0.4(8) . . . .
C2 N2 C4 C5 52.7(9) . . . .
C3 N1 C1 C2 0.2(9) . . . .
C3 N2 C2 C1 -0.3(9) . . . .
C3 N2 C4 C5 -132.0(7) . . . .
C4 N2 C2 C1 175.7(7) . . . .
C4 N2 C3 N1 -175.6(6) . . . .
C4 C5 C6 C7 -177.1(7) . . . 5_666
C4 C5 C7 C6 177.0(7) . . . 5_666
C6 C5 C7 C6 0.2(13) . . . 5_666
C7 C5 C6 C7 -0.2(13) . . . 5_666
C8 N1 C1 C2 -178.7(8) . . . .
C8 N1 C3 N2 178.5(7) . . . .
